data_9002639
loop_
_publ_author_name
'Hertweck, B.'
'Giester, G.'
'Libowitzky, E.'

_publ_section_title
;The crystal structures of the low-temperature phases of leonite-type
 compounds, K2Me(SO4)2.4H2O (Me=Mg,Mn,Fe) Sample: K2Mg(SO4)2.4H2O, T = 170 K
;
_journal_name_full 'American Mineralogist'
_journal_page_first 1282
_journal_page_last 1292
_journal_volume 86
_journal_year 2001
_chemical_formula_structural K2Mg(SO4)2*4(H2O)
_chemical_formula_sum 'H8 K2 Mg O12 S2'
_chemical_name_mineral Leonite
_symmetry_space_group_name_H-M 'I 1 2/a 1'
_cell_angle_alpha 90
_cell_angle_beta 95.23
_cell_angle_gamma 90
_cell_formula_units_Z 8
_cell_length_a 11.780
_cell_length_b 9.486
_cell_length_c 19.730
_cell_volume 2195.552
_database_code_amcsd 0002728
_diffrn_ambient_temperature 170
_exptl_crystal_density_diffrn 2.219
_cod_original_formula_sum 'K2 Mg S2 O12 H8'
_cod_database_code 9002639

loop_
_space_group_symop_operation_xyz
x,y,z
1/2+x,1/2+y,1/2+z
-x,y,-z
1/2-x,1/2+y,1/2-z
1/2+x,1/2-y,z
+x,-y,1/2+z
1/2-x,1/2-y,-z
-x,-y,1/2-z

loop_
_atom_site_label
_atom_site_fract_x
_atom_site_fract_y
_atom_site_fract_z
_atom_site_U_iso_or_equiv
_atom_site_type_symbol
_atom_site_attached_hydrogens
K1 -0.16787 0.26888 -0.12018 0.01320 K 0
K2 0.16701 0.25821 0.12922 0.01240 K 0
Mg1 0.00000 -0.00112 0.00000 0.00800 Mg 0
Mg2 0.00000 0.50000 0.25000 0.00730 Mg 0
S1 0.20754 0.49638 -0.02192 0.00740 S 0
S2 0.21271 0.00706 -0.24073 0.00720 S 0
O1A -0.15810 0.37470 0.05556 0.01340 O 0
O1B 0.16000 -0.37060 -0.05912 0.01320 O 0
O2A 0.15040 -0.09230 -0.20014 0.01360 O 0
O2B 0.17840 0.15270 -0.22726 0.01500 O 0
O3 0.16880 -0.00090 0.02694 0.01860 O 0
O4 0.18120 0.49120 0.04870 0.01730 O 0
O5 0.16410 0.49180 0.21902 0.01130 O 0
O6 0.19020 0.02280 0.18618 0.01490 O 0
Ow1A 0.03760 0.34290 -0.17806 0.01130 O 0
Ow1B 0.04300 -0.34030 -0.18099 0.01120 O 0
Ow2A 0.00000 0.21850 0.00000 0.01500 O 0
Ow2B 0.00000 -0.21960 0.00000 0.01870 O 0
Ow3 0.01420 -0.00170 -0.10481 0.01710 O 0
H1A 0.07700 0.28000 -0.19500 0.02000 H 0
H2A 0.07800 0.36000 -0.13900 0.03700 H 0
H1B 0.07400 -0.27200 -0.19500 0.02100 H 0
H2B 0.08300 -0.35600 -0.14200 0.03300 H 0
H3A 0.04900 0.27100 -0.01500 0.03600 H 0
H3B 0.05000 -0.27400 -0.01500 0.04400 H 0
H4 0.06500 -0.01500 -0.12900 0.03500 H 0
H5 -0.04100 0.00700 -0.13200 0.02600 H 0

loop_
_cod_changelog_entry_id
_cod_changelog_entry_author
_cod_changelog_entry_date
_cod_changelog_entry_text
1
;cod-tools version 3.8.0
Id: cif_guess_AMCSD_atom_types 9581 2023-05-17 12:35:41Z saulius
;
2023-05-18T08:40:24+03:00
;Derived atom types and hydrogen counts
from atom names that follow the AMCSD naming convention
(Wat == water, O-H == hydroxyl).
;

loop_
_cod_related_entry_id
_cod_related_entry_database
_cod_related_entry_code
1 AMCSD 0002728
